data_7049509
loop_
_publ_author_name
'Plajer, Alex J.'
'Kopf, Sara'
'Colebatch, Annie L.'
'Bond, Andrew D.'
'Wright, Dominic S.'
'Garc\'ia-Rodr\'iguez, Ra\'ul'

_publ_section_title
;
 Deprotonation, insertion and isomerisation in the post-functionalisation
 of tris-pyridyl aluminates.
;
_journal_issue 17
_journal_name_full 'Dalton transactions (Cambridge, England : 2003)'
_journal_page_first 5692
_journal_page_last 5697
_journal_paper_doi 10.1039/c9dt00869a
_journal_volume 48
_journal_year 2019
_chemical_formula_moiety 'C42 H44 Al2 Li2 N4 O4, C7 H8'
_chemical_formula_sum 'C49 H52 Al2 Li2 N4 O4'
_chemical_formula_weight 828.78
_space_group_crystal_system monoclinic
_space_group_IT_number 14
_space_group_name_Hall '-P 2yn'
_space_group_name_H-M_alt 'P 1 21/n 1'
_symmetry_space_group_name_Hall '-P 2yn'
_symmetry_space_group_name_H-M 'P 1 21/n 1'
_atom_sites_solution_hydrogens geom
_audit_creation_method SHELXL-2018/1
_audit_update_record
;
2019-02-15 deposited with the CCDC.    2019-03-26 downloaded from the CCDC.
;
_cell_angle_alpha 90
_cell_angle_beta 100.0816(13)
_cell_angle_gamma 90
_cell_formula_units_Z 4
_cell_length_a 11.9268(3)
_cell_length_b 25.7178(7)
_cell_length_c 15.3307(4)
_cell_measurement_reflns_used 9860
_cell_measurement_temperature 180(2)
_cell_measurement_theta_max 66.50
_cell_measurement_theta_min 3.40
_cell_volume 4629.8(2)
_computing_cell_refinement 'SAINT (Bruker, 2016)'
_computing_data_collection 'APEX3 (Bruker, 2016)'
_computing_data_reduction SAINT
_computing_molecular_graphics 'Mercury (Macrae et al., 2008)'
_computing_publication_material SHELXL
_computing_structure_refinement 'SHELXL (Sheldrick, 2015)'
_computing_structure_solution 'SHELXT (Sheldrick, 2015)'
_diffrn_ambient_temperature 180(2)
_diffrn_measured_fraction_theta_full 0.998
_diffrn_measured_fraction_theta_max 0.998
_diffrn_measurement_device_type 'Bruker D8-QUEST PHOTON-100'
_diffrn_measurement_method '\w and \f-scans'
_diffrn_radiation_type CuK\a
_diffrn_radiation_wavelength 1.54178
_diffrn_reflns_av_R_equivalents 0.0446
_diffrn_reflns_av_unetI/netI 0.0256
_diffrn_reflns_Laue_measured_fraction_full 0.998
_diffrn_reflns_Laue_measured_fraction_max 0.998
_diffrn_reflns_limit_h_max 14
_diffrn_reflns_limit_h_min -14
_diffrn_reflns_limit_k_max 30
_diffrn_reflns_limit_k_min -30
_diffrn_reflns_limit_l_max 18
_diffrn_reflns_limit_l_min -18
_diffrn_reflns_number 56906
_diffrn_reflns_point_group_measured_fraction_full 0.998
_diffrn_reflns_point_group_measured_fraction_max 0.998
_diffrn_reflns_theta_full 66.617
_diffrn_reflns_theta_max 66.617
_diffrn_reflns_theta_min 3.395
_diffrn_source 'Incoatec I\mS Cu microsource'
_exptl_absorpt_coefficient_mu 0.933
_exptl_absorpt_correction_T_max 0.7528
_exptl_absorpt_correction_T_min 0.5906
_exptl_absorpt_correction_type multi-scan
_exptl_absorpt_process_details 'SADABS (Bruker, 2014)'
_exptl_crystal_colour colourless
_exptl_crystal_density_diffrn 1.189
_exptl_crystal_description lath
_exptl_crystal_F_000 1752
_exptl_crystal_size_max 0.220
_exptl_crystal_size_mid 0.100
_exptl_crystal_size_min 0.060
_refine_diff_density_max 0.416
_refine_diff_density_min -0.355
_refine_diff_density_rms 0.040
_refine_ls_extinction_method none
_refine_ls_goodness_of_fit_ref 1.012
_refine_ls_hydrogen_treatment constr
_refine_ls_matrix_type full
_refine_ls_number_parameters 568
_refine_ls_number_reflns 8164
_refine_ls_number_restraints 0
_refine_ls_restrained_S_all 1.012
_refine_ls_R_factor_all 0.0613
_refine_ls_R_factor_gt 0.0454
_refine_ls_shift/su_max 0.001
_refine_ls_shift/su_mean 0.000
_refine_ls_structure_factor_coef Fsqd
_refine_ls_weighting_details 'w=1/[\s^2^(Fo^2^)+(0.0543P)^2^+2.3864P] where P=(Fo^2^+2Fc^2^)/3'
_refine_ls_weighting_scheme calc
_refine_ls_wR_factor_gt 0.1101
_refine_ls_wR_factor_ref 0.1206
_reflns_Friedel_coverage 0.000
_reflns_number_gt 6462
_reflns_number_total 8164
_reflns_threshold_expression 'I > 2\s(I)'
_cod_data_source_file c9dt00869a2.cif
_cod_data_source_block DW_B1_0111
_cod_depositor_comments 'Adding full bibliography for 7049506--7049509.cif.'
_cod_database_code 7049509
_cambridge_user_name 'Raul Garcia-Rodriguez'
_cambridge_user_crsid rg489
_cambridge_supervisor_name 'Dominic Wright'
_cambridge_supervisor_crsid dsw1000
_cambridge_crystallographer_name 'Andrew Bond'
_cambridge_crystallographer_crsid adb29
_cambridge_sample_id RG223.2
_cambridge_data_id DW_B1_0111
_shelx_space_group_comment
;
The symmetry employed for this shelxl refinement is uniquely defined
by the following loop, which should always be used as a source of
symmetry information in preference to the above space-group names.
They are only intended as comments.
;
_shelx_estimated_absorpt_t_min 0.821
_shelx_estimated_absorpt_t_max 0.946

loop_
_space_group_symop_operation_xyz
'x, y, z'
'-x+1/2, y+1/2, -z+1/2'
'-x, -y, -z'
'x-1/2, -y-1/2, z-1/2'

loop_
_atom_site_label
_atom_site_type_symbol
_atom_site_fract_x
_atom_site_fract_y
_atom_site_fract_z
_atom_site_U_iso_or_equiv
_atom_site_adp_type
_atom_site_occupancy
_atom_site_site_symmetry_order
_atom_site_calc_flag
_atom_site_refinement_flags_posn
_atom_site_refinement_flags_adp
_atom_site_refinement_flags_occupancy
_atom_site_disorder_assembly
_atom_site_disorder_group
Al1 Al 0.45477(5) 0.80748(2) 0.27158(4) 0.03554(15) Uani 1 1 d . . . . .
Al2 Al 0.31494(5) 0.58150(2) 0.59406(4) 0.03975(16) Uani 1 1 d . . . . .
Li1 Li 0.3969(3) 0.74462(12) 0.4303(2) 0.0338(7) Uani 1 1 d . . . . .
Li2 Li 0.3822(3) 0.64074(12) 0.4366(2) 0.0366(7) Uani 1 1 d . . . . .
O1 O 0.45840(12) 0.73882(5) 0.23833(8) 0.0371(3) Uani 1 1 d . . . . .
O2 O 0.41890(11) 0.68765(5) 0.34628(8) 0.0343(3) Uani 1 1 d . . . . .
O3 O 0.32492(12) 0.64909(5) 0.63331(9) 0.0425(3) Uani 1 1 d . . . . .
O4 O 0.36356(11) 0.69747(5) 0.52189(8) 0.0351(3) Uani 1 1 d . . . . .
N1 N 0.26139(13) 0.78807(6) 0.36197(10) 0.0355(4) Uani 1 1 d . . . . .
N2 N 0.55728(13) 0.78060(6) 0.45197(10) 0.0338(3) Uani 1 1 d . . . . .
N3 N 0.51157(14) 0.59461(6) 0.50539(10) 0.0348(4) Uani 1 1 d . . . . .
N4 N 0.21572(14) 0.61086(6) 0.41231(11) 0.0399(4) Uani 1 1 d . . . . .
C1 C 0.4896(2) 0.84685(9) 0.16912(15) 0.0546(6) Uani 1 1 d . . . . .
H1A H 0.465386 0.883359 0.174419 0.065 Uiso 1 1 calc R U . . .
H1B H 0.573219 0.846948 0.172052 0.065 Uiso 1 1 calc R U . . .
C2 C 0.4353(3) 0.82680(13) 0.08052(17) 0.0896(10) Uani 1 1 d . . . . .
H2A H 0.455612 0.790158 0.075238 0.134 Uiso 1 1 calc R U . . .
H2B H 0.462142 0.847029 0.034055 0.134 Uiso 1 1 calc R U . . .
H2C H 0.352364 0.830048 0.074013 0.134 Uiso 1 1 calc R U . . .
C3 C 0.2762(2) 0.54192(9) 0.69504(16) 0.0555(6) Uani 0.754(5) 1 d . . P A 1
H3A H 0.195250 0.548365 0.698451 0.067 Uiso 0.754(5) 1 calc R U P A 1
H3B H 0.284558 0.504359 0.683589 0.067 Uiso 0.754(5) 1 calc R U P A 1
C4 C 0.3459(3) 0.55471(13) 0.78097(19) 0.0514(9) Uani 0.754(5) 1 d . . P A 1
H4A H 0.425955 0.547046 0.779327 0.077 Uiso 0.754(5) 1 calc R U P A 1
H4B H 0.320653 0.533902 0.827477 0.077 Uiso 0.754(5) 1 calc R U P A 1
H4C H 0.337533 0.591742 0.793511 0.077 Uiso 0.754(5) 1 calc R U P A 1
C3A C 0.2762(2) 0.54192(9) 0.69504(16) 0.0555(6) Uani 0.246(5) 1 d . . P A 2
H3C H 0.327005 0.554681 0.748840 0.067 Uiso 0.246(5) 1 calc R U P A 2
H3D H 0.197815 0.552095 0.700908 0.067 Uiso 0.246(5) 1 calc R U P A 2
C4A C 0.2805(8) 0.4858(3) 0.6983(6) 0.050(3) Uani 0.246(5) 1 d . . P A 2
H4D H 0.232668 0.471514 0.645207 0.075 Uiso 0.246(5) 1 calc R U P A 2
H4E H 0.252539 0.473580 0.751127 0.075 Uiso 0.246(5) 1 calc R U P A 2
H4F H 0.359294 0.474194 0.700785 0.075 Uiso 0.246(5) 1 calc R U P A 2
C11 C 0.29920(17) 0.81919(7) 0.30046(12) 0.0369(4) Uani 1 1 d . . . . .
C12 C 0.2264(2) 0.85693(9) 0.25616(15) 0.0497(5) Uani 1 1 d . . . . .
H12 H 0.252560 0.879050 0.214337 0.060 Uiso 1 1 calc R U . . .
C13 C 0.1168(2) 0.86248(10) 0.27243(18) 0.0638(7) Uani 1 1 d . . . . .
H13 H 0.067961 0.888632 0.243029 0.077 Uiso 1 1 calc R U . . .
C14 C 0.0795(2) 0.82964(10) 0.33169(17) 0.0581(6) Uani 1 1 d . . . . .
H14 H 0.003590 0.832117 0.342417 0.070 Uiso 1 1 calc R U . . .
C15 C 0.15329(17) 0.79272(8) 0.37596(14) 0.0431(5) Uani 1 1 d . . . . .
C16 C 0.11287(19) 0.75598(10) 0.43995(17) 0.0572(6) Uani 1 1 d . . . . .
H16A H 0.147711 0.721771 0.435707 0.086 Uiso 1 1 calc R U . . .
H16B H 0.029803 0.752778 0.425544 0.086 Uiso 1 1 calc R U . . .
H16C H 0.134692 0.769402 0.500362 0.086 Uiso 1 1 calc R U . . .
C21 C 0.57044(16) 0.81201(7) 0.38233(13) 0.0363(4) Uani 1 1 d . . . . .
C22 C 0.66596(18) 0.84404(9) 0.38905(15) 0.0478(5) Uani 1 1 d . . . . .
H22 H 0.673986 0.866730 0.341630 0.057 Uiso 1 1 calc R U . . .
C23 C 0.7489(2) 0.84298(11) 0.46411(17) 0.0622(7) Uani 1 1 d . . . . .
H23 H 0.813489 0.865105 0.469123 0.075 Uiso 1 1 calc R U . . .
C24 C 0.73646(19) 0.80944(11) 0.53137(16) 0.0575(6) Uani 1 1 d . . . . .
H24 H 0.793938 0.807231 0.582652 0.069 Uiso 1 1 calc R U . . .
C25 C 0.63956(17) 0.77875(8) 0.52416(13) 0.0408(5) Uani 1 1 d . . . . .
C26 C 0.6245(2) 0.74206(10) 0.59680(14) 0.0519(6) Uani 1 1 d . . . . .
H26A H 0.567405 0.756013 0.629365 0.078 Uiso 1 1 calc R U . . .
H26B H 0.697152 0.737873 0.637333 0.078 Uiso 1 1 calc R U . . .
H26C H 0.598986 0.708221 0.571345 0.078 Uiso 1 1 calc R U . . .
C31 C 0.46986(17) 0.56514(7) 0.56711(12) 0.0360(4) Uani 1 1 d . . . . .
C32 C 0.53971(19) 0.52730(7) 0.61396(13) 0.0415(5) Uani 1 1 d . . . . .
H32 H 0.510418 0.506043 0.655406 0.050 Uiso 1 1 calc R U . . .
C33 C 0.64983(19) 0.52015(8) 0.60144(14) 0.0449(5) Uani 1 1 d . . . . .
H33 H 0.696563 0.494228 0.633651 0.054 Uiso 1 1 calc R U . . .
C34 C 0.69123(18) 0.55133(8) 0.54118(14) 0.0430(5) Uani 1 1 d . . . . .
H34 H 0.767734 0.547833 0.532310 0.052 Uiso 1 1 calc R U . . .
C35 C 0.62002(17) 0.58774(8) 0.49386(13) 0.0376(4) Uani 1 1 d . . . . .
C36 C 0.66157(19) 0.62162(10) 0.42631(15) 0.0532(6) Uani 1 1 d . . . . .
H36A H 0.632678 0.608221 0.366775 0.080 Uiso 1 1 calc R U . . .
H36B H 0.745023 0.621514 0.436799 0.080 Uiso 1 1 calc R U . . .
H36C H 0.634130 0.657232 0.431284 0.080 Uiso 1 1 calc R U . . .
C41 C 0.19608(18) 0.58335(7) 0.48495(14) 0.0411(5) Uani 1 1 d . . . . .
C42 C 0.0899(2) 0.55962(9) 0.48220(18) 0.0558(6) Uani 1 1 d . . . . .
H42 H 0.074866 0.541336 0.532747 0.067 Uiso 1 1 calc R U . . .
C43 C 0.0067(2) 0.56227(10) 0.4076(2) 0.0637(7) Uani 1 1 d . . . . .
H43 H -0.063958 0.544869 0.405469 0.076 Uiso 1 1 calc R U . . .
C44 C 0.02796(19) 0.59042(9) 0.33669(18) 0.0542(6) Uani 1 1 d . . . . .
H44 H -0.028089 0.592880 0.284565 0.065 Uiso 1 1 calc R U . . .
C45 C 0.13194(18) 0.61539(8) 0.34132(15) 0.0433(5) Uani 1 1 d . . . . .
C46 C 0.1525(2) 0.64979(10) 0.26669(16) 0.0597(6) Uani 1 1 d . . . . .
H46A H 0.198144 0.679864 0.290690 0.090 Uiso 1 1 calc R U . . .
H46B H 0.079313 0.661761 0.233398 0.090 Uiso 1 1 calc R U . . .
H46C H 0.193318 0.630218 0.227210 0.090 Uiso 1 1 calc R U . . .
C50 C 0.44589(15) 0.69425(7) 0.27212(12) 0.0310(4) Uani 1 1 d . . . . .
C51 C 0.46382(16) 0.64880(7) 0.21548(12) 0.0342(4) Uani 1 1 d . . . . .
C52 C 0.4239(2) 0.59967(8) 0.23190(14) 0.0494(5) Uani 1 1 d . . . . .
H52 H 0.387637 0.594324 0.281630 0.059 Uiso 1 1 calc R U . . .
C53 C 0.4364(3) 0.55840(9) 0.17635(16) 0.0634(7) Uani 1 1 d . . . . .
H53 H 0.406572 0.525174 0.186729 0.076 Uiso 1 1 calc R U . . .
C54 C 0.4925(2) 0.56577(10) 0.10591(17) 0.0657(7) Uani 1 1 d . . . . .
H54 H 0.502192 0.537408 0.068215 0.079 Uiso 1 1 calc R U . . .
C55 C 0.51930(17) 0.65579(9) 0.14366(14) 0.0446(5) Uani 1 1 d . . . . .
H55 H 0.546688 0.689242 0.131546 0.053 Uiso 1 1 calc R U . . .
C56 C 0.5346(2) 0.61419(11) 0.08995(16) 0.0598(7) Uani 1 1 d . . . . .
H56 H 0.574267 0.618916 0.041911 0.072 Uiso 1 1 calc R U . . .
C60 C 0.33929(16) 0.69295(7) 0.59741(12) 0.0337(4) Uani 1 1 d . . . . .
C61 C 0.32527(15) 0.73964(7) 0.65217(12) 0.0331(4) Uani 1 1 d . . . . .
C62 C 0.34011(17) 0.78961(8) 0.62136(13) 0.0388(4) Uani 1 1 d . . . . .
H62 H 0.360110 0.794388 0.564577 0.047 Uiso 1 1 calc R U . . .
C63 C 0.32587(18) 0.83231(8) 0.67300(15) 0.0467(5) Uani 1 1 d . . . . .
H63 H 0.335983 0.866355 0.651605 0.056 Uiso 1 1 calc R U . . .
C64 C 0.29707(19) 0.82562(9) 0.75537(16) 0.0524(6) Uani 1 1 d . . . . .
H64 H 0.287632 0.855087 0.790755 0.063 Uiso 1 1 calc R U . . .
C65 C 0.2818(2) 0.77624(10) 0.78684(15) 0.0537(6) Uani 1 1 d . . . . .
H65 H 0.261837 0.771762 0.843684 0.064 Uiso 1 1 calc R U . . .
C66 C 0.29573(18) 0.73345(9) 0.73547(14) 0.0438(5) Uani 1 1 d . . . . .
H66 H 0.285072 0.699518 0.757121 0.053 Uiso 1 1 calc R U . . .
C1T C 1.0742(7) 0.4926(3) 0.1869(4) 0.257(5) Uani 1 1 d . . . . .
H1TA H 1.142124 0.484185 0.161853 0.386 Uiso 1 1 calc R U . . .
H1TB H 1.038528 0.460344 0.202524 0.386 Uiso 1 1 calc R U . . .
H1TC H 1.095883 0.513923 0.240134 0.386 Uiso 1 1 calc R U . . .
C2T C 0.9902(4) 0.5225(2) 0.1190(3) 0.1072(13) Uani 1 1 d . . . . .
C3T C 0.8830(5) 0.50847(13) 0.1047(3) 0.1051(14) Uani 1 1 d . . . . .
H3T H 0.861210 0.480513 0.138613 0.126 Uiso 1 1 calc R U . . .
C4T C 0.8007(4) 0.53151(19) 0.0441(3) 0.1169(14) Uani 1 1 d . . . . .
H4T H 0.724216 0.519589 0.035662 0.140 Uiso 1 1 calc R U . . .
C5T C 0.8311(5) 0.57228(19) -0.0043(3) 0.1206(17) Uani 1 1 d . . . . .
H5T H 0.776069 0.589350 -0.047038 0.145 Uiso 1 1 calc R U . . .
C6T C 0.9416(7) 0.58775(14) 0.0101(4) 0.139(3) Uani 1 1 d . . . . .
H6T H 0.964758 0.616150 -0.022135 0.167 Uiso 1 1 calc R U . . .
C7T C 1.0207(5) 0.5617(2) 0.0726(4) 0.131(2) Uani 1 1 d . . . . .
H7T H 1.098147 0.572421 0.082009 0.158 Uiso 1 1 calc R U . . .

loop_
_atom_site_aniso_label
_atom_site_aniso_U_11
_atom_site_aniso_U_22
_atom_site_aniso_U_33
_atom_site_aniso_U_23
_atom_site_aniso_U_13
_atom_site_aniso_U_12
Al1 0.0443(3) 0.0324(3) 0.0291(3) 0.0058(2) 0.0042(2) -0.0041(2)
Al2 0.0513(4) 0.0317(3) 0.0396(3) 0.0102(2) 0.0169(3) 0.0006(3)
Li1 0.0397(17) 0.0329(16) 0.0278(16) 0.0032(13) 0.0031(13) -0.0014(13)
Li2 0.0488(19) 0.0321(16) 0.0291(16) 0.0028(13) 0.0071(14) -0.0021(14)
O1 0.0488(8) 0.0334(7) 0.0298(7) 0.0048(5) 0.0091(6) -0.0020(6)
O2 0.0445(7) 0.0343(7) 0.0243(7) 0.0028(5) 0.0063(6) -0.0020(6)
O3 0.0599(9) 0.0345(7) 0.0367(8) 0.0079(6) 0.0181(7) 0.0028(6)
O4 0.0472(8) 0.0324(7) 0.0266(7) 0.0021(5) 0.0093(6) -0.0015(6)
N1 0.0351(9) 0.0366(8) 0.0322(9) -0.0008(7) -0.0015(7) 0.0001(7)
N2 0.0346(8) 0.0364(8) 0.0286(8) -0.0034(7) 0.0005(7) 0.0004(7)
N3 0.0433(9) 0.0315(8) 0.0291(8) 0.0007(6) 0.0053(7) -0.0039(7)
N4 0.0442(9) 0.0347(9) 0.0403(10) -0.0003(7) 0.0060(8) -0.0025(7)
C1 0.0658(15) 0.0503(13) 0.0478(13) 0.0155(11) 0.0107(11) -0.0086(11)
C2 0.137(3) 0.092(2) 0.0412(15) 0.0166(15) 0.0214(17) -0.033(2)
C3 0.0621(15) 0.0498(13) 0.0599(15) 0.0220(11) 0.0251(12) 0.0024(11)
C4 0.0507(18) 0.063(2) 0.0439(18) 0.0201(14) 0.0179(14) 0.0070(14)
C3A 0.0621(15) 0.0498(13) 0.0599(15) 0.0220(11) 0.0251(12) 0.0024(11)
C4A 0.060(6) 0.042(5) 0.049(5) 0.008(4) 0.011(4) -0.011(4)
C11 0.0452(11) 0.0328(10) 0.0288(10) -0.0006(8) -0.0041(8) -0.0010(8)
C12 0.0571(14) 0.0450(12) 0.0430(12) 0.0095(10) -0.0021(10) 0.0079(10)
C13 0.0575(15) 0.0647(16) 0.0629(16) 0.0131(13) -0.0069(13) 0.0243(13)
C14 0.0394(12) 0.0695(16) 0.0613(16) 0.0024(13) -0.0020(11) 0.0128(11)
C15 0.0377(11) 0.0494(12) 0.0386(11) -0.0026(9) -0.0029(9) 0.0011(9)
C16 0.0408(12) 0.0720(16) 0.0589(15) 0.0067(12) 0.0094(11) -0.0023(11)
C21 0.0380(10) 0.0357(10) 0.0351(10) -0.0031(8) 0.0066(8) -0.0010(8)
C22 0.0468(12) 0.0500(12) 0.0480(13) -0.0046(10) 0.0121(10) -0.0107(10)
C23 0.0455(13) 0.0793(18) 0.0602(16) -0.0134(14) 0.0055(12) -0.0250(12)
C24 0.0402(12) 0.0836(18) 0.0439(13) -0.0110(12) -0.0060(10) -0.0117(12)
C25 0.0359(10) 0.0512(12) 0.0328(11) -0.0076(9) -0.0011(8) 0.0038(9)
C26 0.0480(13) 0.0672(15) 0.0354(12) 0.0026(11) -0.0066(10) 0.0054(11)
C31 0.0520(12) 0.0268(9) 0.0293(10) -0.0006(7) 0.0073(9) -0.0027(8)
C32 0.0607(13) 0.0303(10) 0.0352(11) 0.0036(8) 0.0129(10) 0.0019(9)
C33 0.0588(13) 0.0354(10) 0.0394(12) 0.0030(9) 0.0051(10) 0.0108(10)
C34 0.0428(11) 0.0453(12) 0.0398(11) -0.0033(9) 0.0042(9) 0.0030(9)
C35 0.0406(11) 0.0390(10) 0.0318(10) -0.0006(8) 0.0023(8) -0.0050(8)
C36 0.0436(12) 0.0693(15) 0.0475(13) 0.0158(11) 0.0098(10) -0.0071(11)
C41 0.0475(12) 0.0289(10) 0.0495(12) 0.0045(9) 0.0156(10) 0.0029(8)
C42 0.0541(14) 0.0407(12) 0.0765(17) 0.0144(11) 0.0224(13) 0.0002(10)
C43 0.0425(13) 0.0534(14) 0.094(2) 0.0124(14) 0.0085(13) -0.0053(11)
C44 0.0428(12) 0.0452(12) 0.0713(16) 0.0008(11) 0.0004(11) -0.0034(10)
C45 0.0438(12) 0.0381(11) 0.0462(12) -0.0021(9) 0.0023(10) -0.0009(9)
C46 0.0567(14) 0.0717(16) 0.0455(14) 0.0104(12) -0.0057(11) -0.0121(12)
C50 0.0315(9) 0.0346(10) 0.0250(9) 0.0032(7) -0.0004(7) 0.0006(7)
C51 0.0361(10) 0.0385(10) 0.0249(9) 0.0005(8) -0.0034(8) 0.0083(8)
C52 0.0737(16) 0.0381(11) 0.0345(11) 0.0005(9) 0.0043(11) 0.0040(10)
C53 0.099(2) 0.0373(12) 0.0493(14) -0.0046(10) -0.0004(14) 0.0107(13)
C54 0.0850(19) 0.0583(16) 0.0496(15) -0.0160(12) 0.0003(13) 0.0282(14)
C55 0.0394(11) 0.0551(13) 0.0391(11) -0.0007(10) 0.0067(9) 0.0103(9)
C56 0.0607(15) 0.0760(18) 0.0442(13) -0.0106(12) 0.0133(11) 0.0213(13)
C60 0.0364(10) 0.0359(10) 0.0286(10) 0.0042(8) 0.0051(8) 0.0013(8)
C61 0.0311(9) 0.0385(10) 0.0297(10) 0.0001(8) 0.0055(8) 0.0020(8)
C62 0.0424(11) 0.0398(11) 0.0350(11) -0.0020(8) 0.0093(9) 0.0001(9)
C63 0.0480(12) 0.0393(11) 0.0552(14) -0.0065(10) 0.0155(11) -0.0018(9)
C64 0.0499(13) 0.0528(13) 0.0594(15) -0.0218(11) 0.0231(11) -0.0071(10)
C65 0.0566(14) 0.0673(15) 0.0425(13) -0.0139(11) 0.0236(11) -0.0071(12)
C66 0.0470(12) 0.0482(12) 0.0387(11) 0.0007(9) 0.0147(9) -0.0009(9)
C1T 0.354(10) 0.273(8) 0.113(4) -0.078(5) -0.046(5) 0.211(8)
C2T 0.125(4) 0.114(3) 0.089(3) -0.040(2) 0.037(3) 0.025(3)
C3T 0.160(4) 0.0599(19) 0.116(3) 0.0140(19) 0.080(3) 0.014(2)
C4T 0.102(3) 0.117(3) 0.146(4) -0.024(3) 0.060(3) -0.004(3)
C5T 0.189(5) 0.104(3) 0.080(3) 0.008(2) 0.056(3) 0.062(3)
C6T 0.275(8) 0.0490(19) 0.136(4) -0.010(2) 0.154(5) -0.017(3)
C7T 0.149(4) 0.110(4) 0.159(5) -0.080(3) 0.091(4) -0.053(3)

loop_
_atom_type_symbol
_atom_type_description
_atom_type_scat_dispersion_real
_atom_type_scat_dispersion_imag
_atom_type_scat_source
C C 0.0181 0.0091 'International Tables Vol C Tables 4.2.6.8 and 6.1.1.4'
H H 0.0000 0.0000 'International Tables Vol C Tables 4.2.6.8 and 6.1.1.4'
Li Li 0.0008 0.0003 'International Tables Vol C Tables 4.2.6.8 and 6.1.1.4'
N N 0.0311 0.0180 'International Tables Vol C Tables 4.2.6.8 and 6.1.1.4'
O O 0.0492 0.0322 'International Tables Vol C Tables 4.2.6.8 and 6.1.1.4'
Al Al 0.2130 0.2455 'International Tables Vol C Tables 4.2.6.8 and 6.1.1.4'

loop_
_geom_angle_atom_site_label_1
_geom_angle_atom_site_label_2
_geom_angle_atom_site_label_3
_geom_angle
O1 Al1 C1 104.68(9)
O1 Al1 C21 104.21(7)
C1 Al1 C21 115.90(9)
O1 Al1 C11 105.84(7)
C1 Al1 C11 115.53(10)
C21 Al1 C11 109.40(8)
O1 Al1 Li1 74.70(7)
C1 Al1 Li1 179.03(10)
C21 Al1 Li1 65.04(8)
C11 Al1 Li1 64.07(8)
O3 Al2 C3A 103.99(9)
O3 Al2 C3 103.99(9)
O3 Al2 C41 104.35(8)
C3A Al2 C41 116.13(10)
C3 Al2 C41 116.13(10)
O3 Al2 C31 104.87(7)
C3A Al2 C31 113.80(9)
C3 Al2 C31 113.80(9)
C41 Al2 C31 112.15(8)
O3 Al2 Li2 77.15(7)
C3A Al2 Li2 178.06(10)
C3 Al2 Li2 178.06(10)
C41 Al2 Li2 64.85(9)
C31 Al2 Li2 64.31(8)
O4 Li1 O2 94.28(14)
O4 Li1 N1 117.17(16)
O2 Li1 N1 104.26(15)
O4 Li1 N2 117.12(16)
O2 Li1 N2 101.92(15)
N1 Li1 N2 116.57(15)
O4 Li1 Li2 48.01(10)
O2 Li1 Li2 46.29(10)
N1 Li1 Li2 120.10(16)
N2 Li1 Li2 119.82(16)
O4 Li1 Al1 172.96(15)
O2 Li1 Al1 78.69(10)
N1 Li1 Al1 65.56(9)
N2 Li1 Al1 64.66(9)
Li2 Li1 Al1 124.97(13)
O2 Li2 O4 94.47(14)
O2 Li2 N3 118.43(17)
O4 Li2 N3 104.00(15)
O2 Li2 N4 115.14(17)
O4 Li2 N4 99.94(15)
N3 Li2 N4 118.35(16)
O2 Li2 Li1 48.03(10)
O4 Li2 Li1 46.45(10)
N3 Li2 Li1 122.63(16)
N4 Li2 Li1 115.08(16)
O2 Li2 Al2 171.25(16)
O4 Li2 Al2 76.91(10)
N3 Li2 Al2 65.91(9)
N4 Li2 Al2 65.76(9)
Li1 Li2 Al2 123.30(13)
C50 O1 Al1 137.61(12)
C50 O2 Li2 149.40(15)
C50 O2 Li1 124.91(15)
Li2 O2 Li1 85.69(13)
C60 O3 Al2 134.37(13)
C60 O4 Li1 146.82(15)
C60 O4 Li2 127.63(15)
Li1 O4 Li2 85.54(13)
C15 N1 C11 119.72(17)
C15 N1 Li1 130.15(16)
C11 N1 Li1 109.77(15)
C25 N2 C21 119.70(17)
C25 N2 Li1 128.91(16)
C21 N2 Li1 111.25(14)
C35 N3 C31 119.36(17)
C35 N3 Li2 130.66(15)
C31 N3 Li2 109.80(15)
C45 N4 C41 119.45(18)
C45 N4 Li2 130.97(16)
C41 N4 Li2 109.57(16)
C2 C1 Al1 115.42(17)
C2 C1 H1A 108.4
Al1 C1 H1A 108.4
C2 C1 H1B 108.4
Al1 C1 H1B 108.4
H1A C1 H1B 107.5
C1 C2 H2A 109.5
C1 C2 H2B 109.5
H2A C2 H2B 109.5
C1 C2 H2C 109.5
H2A C2 H2C 109.5
H2B C2 H2C 109.5
C4 C3 Al2 114.54(18)
C4 C3 H3A 108.6
Al2 C3 H3A 108.6
C4 C3 H3B 108.6
Al2 C3 H3B 108.6
H3A C3 H3B 107.6
C3 C4 H4A 109.5
C3 C4 H4B 109.5
H4A C4 H4B 109.5
C3 C4 H4C 109.5
H4A C4 H4C 109.5
H4B C4 H4C 109.5
C4A C3A Al2 122.0(4)
C4A C3A H3C 106.8
Al2 C3A H3C 106.8
C4A C3A H3D 106.8
Al2 C3A H3D 106.8
H3C C3A H3D 106.7
C3A C4A H4D 109.5
C3A C4A H4E 109.5
H4D C4A H4E 109.5
C3A C4A H4F 109.5
H4D C4A H4F 109.5
H4E C4A H4F 109.5
N1 C11 C12 119.23(19)
N1 C11 Al1 119.51(13)
C12 C11 Al1 121.20(16)
C13 C12 C11 120.8(2)
C13 C12 H12 119.6
C11 C12 H12 119.6
C14 C13 C12 118.9(2)
C14 C13 H13 120.5
C12 C13 H13 120.5
C13 C14 C15 119.6(2)
C13 C14 H14 120.2
C15 C14 H14 120.2
N1 C15 C14 121.7(2)
N1 C15 C16 118.25(18)
C14 C15 C16 120.1(2)
C15 C16 H16A 109.5
C15 C16 H16B 109.5
H16A C16 H16B 109.5
C15 C16 H16C 109.5
H16A C16 H16C 109.5
H16B C16 H16C 109.5
N2 C21 C22 119.62(18)
N2 C21 Al1 118.20(13)
C22 C21 Al1 122.11(16)
C23 C22 C21 120.4(2)
C23 C22 H22 119.8
C21 C22 H22 119.8
C24 C23 C22 118.9(2)
C24 C23 H23 120.6
C22 C23 H23 120.6
C23 C24 C25 119.7(2)
C23 C24 H24 120.1
C25 C24 H24 120.1
N2 C25 C24 121.5(2)
N2 C25 C26 118.02(18)
C24 C25 C26 120.46(19)
C25 C26 H26A 109.5
C25 C26 H26B 109.5
H26A C26 H26B 109.5
C25 C26 H26C 109.5
H26A C26 H26C 109.5
H26B C26 H26C 109.5
N3 C31 C32 118.97(18)
N3 C31 Al2 118.95(14)
C32 C31 Al2 121.90(14)
C33 C32 C31 121.41(19)
C33 C32 H32 119.3
C31 C32 H32 119.3
C32 C33 C34 118.65(19)
C32 C33 H33 120.7
C34 C33 H33 120.7
C33 C34 C35 119.1(2)
C33 C34 H34 120.4
C35 C34 H34 120.4
N3 C35 C34 122.42(18)
N3 C35 C36 117.03(18)
C34 C35 C36 120.55(19)
C35 C36 H36A 109.5
C35 C36 H36B 109.5
H36A C36 H36B 109.5
C35 C36 H36C 109.5
H36A C36 H36C 109.5
H36B C36 H36C 109.5
N4 C41 C42 118.8(2)
N4 C41 Al2 119.68(15)
C42 C41 Al2 121.41(17)
C43 C42 C41 121.3(2)
C43 C42 H42 119.4
C41 C42 H42 119.4
C44 C43 C42 118.7(2)
C44 C43 H43 120.7
C42 C43 H43 120.7
C43 C44 C45 119.6(2)
C43 C44 H44 120.2
C45 C44 H44 120.2
N4 C45 C44 122.1(2)
N4 C45 C46 118.04(19)
C44 C45 C46 119.9(2)
C45 C46 H46A 109.5
C45 C46 H46B 109.5
H46A C46 H46B 109.5
C45 C46 H46C 109.5
H46A C46 H46C 109.5
H46B C46 H46C 109.5
O2 C50 O1 124.01(17)
O2 C50 C51 120.65(16)
O1 C50 C51 115.33(16)
C52 C51 C55 119.11(19)
C52 C51 C50 121.21(18)
C55 C51 C50 119.67(18)
C53 C52 C51 120.5(2)
C53 C52 H52 119.7
C51 C52 H52 119.7
C54 C53 C52 119.7(2)
C54 C53 H53 120.1
C52 C53 H53 120.1
C53 C54 C56 120.3(2)
C53 C54 H54 119.9
C56 C54 H54 119.9
C56 C55 C51 120.1(2)
C56 C55 H55 119.9
C51 C55 H55 119.9
C54 C56 C55 120.2(2)
C54 C56 H56 119.9
C55 C56 H56 119.9
O4 C60 O3 123.49(17)
O4 C60 C61 120.99(16)
O3 C60 C61 115.53(16)
C62 C61 C66 119.01(18)
C62 C61 C60 121.28(17)
C66 C61 C60 119.72(17)
C63 C62 C61 120.27(19)
C63 C62 H62 119.9
C61 C62 H62 119.9
C64 C63 C62 120.1(2)
C64 C63 H63 119.9
C62 C63 H63 119.9
C63 C64 C65 120.3(2)
C63 C64 H64 119.9
C65 C64 H64 119.9
C66 C65 C64 119.8(2)
C66 C65 H65 120.1
C64 C65 H65 120.1
C65 C66 C61 120.5(2)
C65 C66 H66 119.8
C61 C66 H66 119.8
C2T C1T H1TA 109.5
C2T C1T H1TB 109.5
H1TA C1T H1TB 109.5
C2T C1T H1TC 109.5
H1TA C1T H1TC 109.5
H1TB C1T H1TC 109.5
C3T C2T C7T 118.2(5)
C3T C2T C1T 118.8(6)
C7T C2T C1T 123.0(7)
C2T C3T C4T 124.0(4)
C2T C3T H3T 118.0
C4T C3T H3T 118.0
C3T C4T C5T 118.4(4)
C3T C4T H4T 120.8
C5T C4T H4T 120.8
C6T C5T C4T 118.5(5)
C6T C5T H5T 120.7
C4T C5T H5T 120.7
C5T C6T C7T 119.6(4)
C5T C6T H6T 120.2
C7T C6T H6T 120.2
C2T C7T C6T 121.3(5)
C2T C7T H7T 119.3
C6T C7T H7T 119.3

loop_
_geom_bond_atom_site_label_1
_geom_bond_atom_site_label_2
_geom_bond_distance
Al1 O1 1.8404(14)
Al1 C1 1.973(2)
Al1 C21 1.995(2)
Al1 C11 2.004(2)
Al1 Li1 3.098(3)
Al2 O3 1.8366(15)
Al2 C3A 1.974(2)
Al2 C3 1.974(2)
Al2 C41 1.995(2)
Al2 C31 2.007(2)
Al2 Li2 3.078(3)
Li1 O4 1.948(3)
Li1 O2 1.998(3)
Li1 N1 2.089(3)
Li1 N2 2.098(3)
Li1 Li2 2.680(4)
Li2 O2 1.943(3)
Li2 O4 1.998(3)
Li2 N3 2.081(4)
Li2 N4 2.101(4)
O1 C50 1.277(2)
O2 C50 1.246(2)
O3 C60 1.280(2)
O4 C60 1.247(2)
N1 C15 1.349(3)
N1 C11 1.372(2)
N2 C25 1.345(2)
N2 C21 1.370(2)
N3 C35 1.347(3)
N3 C31 1.372(2)
N4 C45 1.347(3)
N4 C41 1.374(3)
C1 C2 1.491(4)
C1 H1A 0.9900
C1 H1B 0.9900
C2 H2A 0.9800
C2 H2B 0.9800
C2 H2C 0.9800
C3 C4 1.466(4)
C3 H3A 0.9900
C3 H3B 0.9900
C4 H4A 0.9800
C4 H4B 0.9800
C4 H4C 0.9800
C3A C4A 1.445(9)
C3A H3C 0.9900
C3A H3D 0.9900
C4A H4D 0.9800
C4A H4E 0.9800
C4A H4F 0.9800
C11 C12 1.397(3)
C12 C13 1.380(3)
C12 H12 0.9500
C13 C14 1.370(4)
C13 H13 0.9500
C14 C15 1.388(3)
C14 H14 0.9500
C15 C16 1.501(3)
C16 H16A 0.9800
C16 H16B 0.9800
C16 H16C 0.9800
C21 C22 1.395(3)
C22 C23 1.380(3)
C22 H22 0.9500
C23 C24 1.372(4)
C23 H23 0.9500
C24 C25 1.388(3)
C24 H24 0.9500
C25 C26 1.494(3)
C26 H26A 0.9800
C26 H26B 0.9800
C26 H26C 0.9800
C31 C32 1.395(3)
C32 C33 1.373(3)
C32 H32 0.9500
C33 C34 1.378(3)
C33 H33 0.9500
C34 C35 1.382(3)
C34 H34 0.9500
C35 C36 1.502(3)
C36 H36A 0.9800
C36 H36B 0.9800
C36 H36C 0.9800
C41 C42 1.400(3)
C42 C43 1.379(4)
C42 H42 0.9500
C43 C44 1.366(4)
C43 H43 0.9500
C44 C45 1.387(3)
C44 H44 0.9500
C45 C46 1.500(3)
C46 H46A 0.9800
C46 H46B 0.9800
C46 H46C 0.9800
C50 C51 1.494(3)
C51 C52 1.389(3)
C51 C55 1.392(3)
C52 C53 1.385(3)
C52 H52 0.9500
C53 C54 1.379(4)
C53 H53 0.9500
C54 C56 1.381(4)
C54 H54 0.9500
C55 C56 1.382(3)
C55 H55 0.9500
C56 H56 0.9500
C60 C61 1.491(3)
C61 C62 1.391(3)
C61 C66 1.392(3)
C62 C63 1.382(3)
C62 H62 0.9500
C63 C64 1.376(3)
C63 H63 0.9500
C64 C65 1.382(3)
C64 H64 0.9500
C65 C66 1.380(3)
C65 H65 0.9500
C66 H66 0.9500
C1T C2T 1.521(7)
C1T H1TA 0.9800
C1T H1TB 0.9800
C1T H1TC 0.9800
C2T C3T 1.310(6)
C2T C7T 1.323(6)
C3T C4T 1.363(6)
C3T H3T 0.9500
C4T C5T 1.369(6)
C4T H4T 0.9500
C5T C6T 1.357(7)
C5T H5T 0.9500
C6T C7T 1.392(8)
C6T H6T 0.9500
C7T H7T 0.9500

loop_
_geom_torsion_atom_site_label_1
_geom_torsion_atom_site_label_2
_geom_torsion_atom_site_label_3
_geom_torsion_atom_site_label_4
_geom_torsion
C1 Al1 O1 C50 178.55(19)
C21 Al1 O1 C50 56.4(2)
C11 Al1 O1 C50 -58.9(2)
Li1 Al1 O1 C50 -2.22(19)
C3A Al2 O3 C60 -174.20(19)
C3 Al2 O3 C60 -174.20(19)
C41 Al2 O3 C60 -52.0(2)
C31 Al2 O3 C60 66.0(2)
Li2 Al2 O3 C60 7.41(19)
C15 N1 C11 C12 2.9(3)
Li1 N1 C11 C12 -170.87(18)
C15 N1 C11 Al1 -174.15(14)
Li1 N1 C11 Al1 12.06(19)
N1 C11 C12 C13 -1.2(3)
Al1 C11 C12 C13 175.81(19)
C11 C12 C13 C14 -1.2(4)
C12 C13 C14 C15 2.0(4)
C11 N1 C15 C14 -2.2(3)
Li1 N1 C15 C14 170.1(2)
C11 N1 C15 C16 176.57(19)
Li1 N1 C15 C16 -11.1(3)
C13 C14 C15 N1 -0.3(4)
C13 C14 C15 C16 -179.0(2)
C25 N2 C21 C22 -3.7(3)
Li1 N2 C21 C22 172.38(18)
C25 N2 C21 Al1 173.21(14)
Li1 N2 C21 Al1 -10.70(19)
N2 C21 C22 C23 2.1(3)
Al1 C21 C22 C23 -174.65(18)
C21 C22 C23 C24 0.9(4)
C22 C23 C24 C25 -2.3(4)
C21 N2 C25 C24 2.3(3)
Li1 N2 C25 C24 -173.0(2)
C21 N2 C25 C26 -177.08(18)
Li1 N2 C25 C26 7.6(3)
C23 C24 C25 N2 0.7(4)
C23 C24 C25 C26 -179.9(2)
C35 N3 C31 C32 -2.5(3)
Li2 N3 C31 C32 173.13(17)
C35 N3 C31 Al2 172.75(14)
Li2 N3 C31 Al2 -11.62(19)
N3 C31 C32 C33 2.0(3)
Al2 C31 C32 C33 -173.11(16)
C31 C32 C33 C34 0.1(3)
C32 C33 C34 C35 -1.6(3)
C31 N3 C35 C34 1.0(3)
Li2 N3 C35 C34 -173.59(19)
C31 N3 C35 C36 -179.14(18)
Li2 N3 C35 C36 6.3(3)
C33 C34 C35 N3 1.1(3)
C33 C34 C35 C36 -178.7(2)
C45 N4 C41 C42 1.6(3)
Li2 N4 C41 C42 -179.36(18)
C45 N4 C41 Al2 -174.84(15)
Li2 N4 C41 Al2 4.2(2)
N4 C41 C42 C43 1.7(3)
Al2 C41 C42 C43 178.07(19)
C41 C42 C43 C44 -2.6(4)
C42 C43 C44 C45 0.1(4)
C41 N4 C45 C44 -4.1(3)
Li2 N4 C45 C44 177.1(2)
C41 N4 C45 C46 174.3(2)
Li2 N4 C45 C46 -4.5(3)
C43 C44 C45 N4 3.2(4)
C43 C44 C45 C46 -175.2(2)
Li2 O2 C50 O1 177.7(2)
Li1 O2 C50 O1 -3.1(3)
Li2 O2 C50 C51 -1.1(4)
Li1 O2 C50 C51 178.05(16)
Al1 O1 C50 O2 4.1(3)
Al1 O1 C50 C51 -177.06(13)
O2 C50 C51 C52 16.7(3)
O1 C50 C51 C52 -162.27(18)
O2 C50 C51 C55 -164.79(18)
O1 C50 C51 C55 16.3(3)
C55 C51 C52 C53 -1.6(3)
C50 C51 C52 C53 177.0(2)
C51 C52 C53 C54 2.2(4)
C52 C53 C54 C56 -0.9(4)
C52 C51 C55 C56 -0.3(3)
C50 C51 C55 C56 -178.90(19)
C53 C54 C56 C55 -1.0(4)
C51 C55 C56 C54 1.6(3)
Li1 O4 C60 O3 -179.4(2)
Li2 O4 C60 O3 1.8(3)
Li1 O4 C60 C61 0.5(4)
Li2 O4 C60 C61 -178.29(17)
Al2 O3 C60 O4 -8.6(3)
Al2 O3 C60 C61 171.52(13)
O4 C60 C61 C62 -0.8(3)
O3 C60 C61 C62 179.13(18)
O4 C60 C61 C66 178.61(18)
O3 C60 C61 C66 -1.5(3)
C66 C61 C62 C63 0.1(3)
C60 C61 C62 C63 179.53(18)
C61 C62 C63 C64 0.1(3)
C62 C63 C64 C65 -0.2(3)
C63 C64 C65 C66 0.1(4)
C64 C65 C66 C61 0.1(3)
C62 C61 C66 C65 -0.3(3)
C60 C61 C66 C65 -179.66(19)
C7T C2T C3T C4T 0.7(6)
C1T C2T C3T C4T -178.4(4)
C2T C3T C4T C5T -0.8(6)
C3T C4T C5T C6T 0.1(6)
C4T C5T C6T C7T 0.6(6)
C3T C2T C7T C6T 0.1(6)
C1T C2T C7T C6T 179.2(4)
C5T C6T C7T C2T -0.7(6)
